data_7032164
loop_
_publ_author_name
'Edwards, Peter G.'
'Mahon, Mary F.'
'Newman, Paul D.'
'Reixach, Elisenda'
'Zhang, Wenjian'

_publ_section_title
;
 Manganese(i) templates for the construction of benzannulated
 triphosphamacrocycles.
;
_journal_issue 41
_journal_name_full 'Dalton transactions (Cambridge, England : 2003)'
_journal_page_first 15646
_journal_page_last 15655
_journal_paper_doi 10.1039/c4dt02203c
_journal_volume 43
_journal_year 2014
_chemical_formula_sum 'C33.2 H26.2 Cl12.6 F I Mn O3 P3'
_chemical_formula_weight 1213.56
_chemical_name_systematic
;
 ?
;
_space_group_IT_number 56
_symmetry_cell_setting orthorhombic
_symmetry_space_group_name_Hall '-P 2bc 2ab'
_symmetry_space_group_name_H-M 'P b n b'
_atom_sites_solution_hydrogens geom
_atom_sites_solution_primary direct
_atom_sites_solution_secondary difmap
_audit_creation_method SHELXL-97
_cell_angle_alpha 90.00
_cell_angle_beta 90.00
_cell_angle_gamma 90.00
_cell_formula_units_Z 8
_cell_length_a 15.8680(1)
_cell_length_b 21.7160(2)
_cell_length_c 28.1150(3)
_cell_measurement_reflns_used 371846
_cell_measurement_temperature 150(2)
_cell_measurement_theta_max 27.485
_cell_measurement_theta_min 2.910
_cell_volume 9688.13(15)
_computing_cell_refinement 'HKL Scalepack (Otwinowski & Minor 1997)'
_computing_data_collection 'Collect (Bruker AXS BV, 1997-2004)'
_computing_data_reduction 'Denzo & Scalepack (Otwinowski & Minor, 1997)'
_computing_molecular_graphics 'ORTEX (P.McArdle, 1995)'
_computing_publication_material 'SHELXL-97/2 (Sheldrick,1997)'
_computing_structure_refinement 'SHELXL-97/2 (Sheldrick, 1997)'
_computing_structure_solution 'SHELXS-97 (Sheldrick, 1990)'
_diffrn_ambient_temperature 150(2)
_diffrn_measured_fraction_theta_full 0.993
_diffrn_measured_fraction_theta_max 0.993
_diffrn_measurement_device_type '95mm CCD camera on \k-goniostat'
_diffrn_measurement_method CCD
_diffrn_radiation_monochromator 'horizonally mounted graphite crystal'
_diffrn_radiation_source 'fine-focus sealed tube'
_diffrn_radiation_type MoK\a
_diffrn_radiation_wavelength 0.71073
_diffrn_reflns_av_R_equivalents 0.0538
_diffrn_reflns_av_sigmaI/netI 0.0283
_diffrn_reflns_limit_h_max 20
_diffrn_reflns_limit_h_min -20
_diffrn_reflns_limit_k_max 28
_diffrn_reflns_limit_k_min -28
_diffrn_reflns_limit_l_max 36
_diffrn_reflns_limit_l_min -36
_diffrn_reflns_number 146990
_diffrn_reflns_theta_full 27.48
_diffrn_reflns_theta_max 27.48
_diffrn_reflns_theta_min 3.68
_exptl_absorpt_coefficient_mu 1.740
_exptl_absorpt_correction_T_max 0.551
_exptl_absorpt_correction_T_min 0.507
_exptl_absorpt_correction_type multi-scan
_exptl_absorpt_process_details
;
multi-scan from symmetry-related measurements 
 Sortav (Blessing 1995)
;
_exptl_crystal_colour colorless
_exptl_crystal_density_diffrn 1.664
_exptl_crystal_density_method 'not measured'
_exptl_crystal_description Tabloid
_exptl_crystal_F_000 4765
_exptl_crystal_size_max 0.35
_exptl_crystal_size_mid 0.35
_exptl_crystal_size_min 0.15
_refine_diff_density_max 2.823
_refine_diff_density_min -1.202
_refine_diff_density_rms 0.143
_refine_ls_extinction_method none
_refine_ls_goodness_of_fit_ref 1.116
_refine_ls_hydrogen_treatment mixed
_refine_ls_matrix_type full
_refine_ls_number_parameters 519
_refine_ls_number_reflns 11027
_refine_ls_number_restraints 1
_refine_ls_restrained_S_all 1.116
_refine_ls_R_factor_all 0.0855
_refine_ls_R_factor_gt 0.0708
_refine_ls_shift/su_max 0.000
_refine_ls_shift/su_mean 0.000
_refine_ls_structure_factor_coef Fsqd
_refine_ls_weighting_details 'calc w=1/[\s^2^(Fo^2^)+(0.0810P)^2^+46.2824P] where P=(Fo^2^+2Fc^2^)/3'
_refine_ls_weighting_scheme calc
_refine_ls_wR_factor_gt 0.1794
_refine_ls_wR_factor_ref 0.1888
_reflns_number_gt 9153
_reflns_number_total 11027
_reflns_threshold_expression >2sigma(I)
_cod_data_source_file c4dt02203c1.cif
_cod_data_source_block cmpd8
_cod_depositor_comments
;
The following automatic conversions were performed:

'_symmetry_cell_setting' value 'Orthorhombic' changed to
'orthorhombic' according to
/usr/data/users/saulius/crontab/automatic-downloads/rss-feeds/RSC/lib/dictionaries/cif_core.dic
dictionary named 'cif_core.dic' version 2.4.2 from 2011-04-26.

Automatic conversion script
Id: cif_fix_values 2281 2013-09-26 08:29:07Z andrius 

 Adding full bibliography for 7032160--7032164.cif.
;
_cod_original_sg_symbol_H-M Pbnb
_cod_original_formula_sum 'C33.20 H26.20 Cl12.60 F I Mn O3 P3'
_cod_database_code 7032164

loop_
_symmetry_equiv_pos_as_xyz
'x, y, z'
'-x, -y+1/2, z+1/2'
'x+1/2, -y+1/2, -z'
'-x+1/2, y, -z+1/2'
'-x, -y, -z'
'x, y-1/2, -z-1/2'
'-x-1/2, y-1/2, z'
'x-1/2, -y, z-1/2'

loop_
_atom_site_label
_atom_site_type_symbol
_atom_site_fract_x
_atom_site_fract_y
_atom_site_fract_z
_atom_site_U_iso_or_equiv
_atom_site_adp_type
_atom_site_occupancy
_atom_site_symmetry_multiplicity
_atom_site_calc_flag
_atom_site_refinement_flags
_atom_site_disorder_assembly
_atom_site_disorder_group
I1 I 0.23628(2) 0.168472(16) -0.070897(14) 0.03679(12) Uani 1 1 d . . .
Mn2 Mn 0.51922(5) 0.07324(4) 0.18701(3) 0.0347(2) Uani 1 1 d . A .
Cl1 Cl 0.0493(2) 0.00935(14) -0.14220(10) 0.1008(9) Uani 1 1 d . . .
Cl2 Cl -0.0115(2) 0.13186(16) -0.15423(14) 0.1189(11) Uani 1 1 d . . .
Cl3 Cl 0.13467(19) 0.09329(18) -0.20507(9) 0.1115(11) Uani 1 1 d . . .
Cl4 Cl 0.3485(3) 0.21592(14) -0.21190(9) 0.1133(11) Uani 1 1 d . . .
Cl5 Cl 0.3925(2) 0.32766(14) -0.16579(11) 0.1090(10) Uani 1 1 d . . .
Cl6 Cl 0.4837(3) 0.22059(17) -0.1411(2) 0.177(2) Uani 1 1 d . . .
Cl7 Cl 0.30261(15) 0.38132(11) 0.07147(8) 0.0772(6) Uani 1 1 d . . .
Cl8 Cl 0.2337(6) 0.2999(3) 0.1391(2) 0.245(4) Uani 1 1 d . . .
Cl9 Cl 0.18511(17) 0.28844(12) 0.04103(14) 0.1080(10) Uani 1 1 d . . .
Cl10 Cl 0.14685(12) 0.04473(9) 0.04843(7) 0.0629(5) Uani 1 1 d . . .
Cl11 Cl 0.03555(15) 0.14633(11) 0.06769(8) 0.0757(6) Uani 1 1 d . . .
Cl12 Cl 0.01888(12) 0.07915(8) -0.01997(7) 0.0605(5) Uani 1 1 d . . .
Cl13 Cl 0.2500 0.3833(3) 0.2500 0.086(3) Uani 0.40 2 d SP . .
Cl14 Cl 0.3853(10) 0.3155(7) 0.2852(9) 0.137(8) Uani 0.20 1 d P . .
Cl15 Cl 0.2500 0.2505(2) 0.2500 0.0489(13) Uani 0.40 2 d SP . .
P1 P 0.58769(9) 0.00647(7) 0.13910(5) 0.0337(3) Uani 1 1 d . A .
P2 P 0.58267(8) 0.14599(7) 0.14228(5) 0.0331(3) Uani 1 1 d . A .
P3 P 0.42210(8) 0.07396(6) 0.12871(5) 0.0285(3) Uani 1 1 d D . .
F1 F 0.3162(3) -0.0374(2) 0.15287(19) 0.0494(12) Uani 0.75 1 d P A 1
F1A F 0.3098(10) 0.1802(7) 0.1579(5) 0.050(3) Uiso 0.25 1 d P A 2
O1 O 0.6607(4) 0.0698(4) 0.2554(2) 0.086(2) Uani 1 1 d . . .
O2 O 0.4354(3) -0.0308(2) 0.23640(18) 0.0612(13) Uani 1 1 d . . .
O3 O 0.4305(3) 0.1726(2) 0.23933(18) 0.0603(13) Uani 1 1 d . . .
C1 C 0.6063(4) 0.0714(4) 0.2288(2) 0.0545(17) Uani 1 1 d . . .
C2 C 0.4663(4) 0.0090(3) 0.2173(2) 0.0431(14) Uani 1 1 d . . .
C3 C 0.4634(4) 0.1335(3) 0.2194(2) 0.0428(13) Uani 1 1 d . . .
C4 C 0.6713(3) 0.0470(3) 0.10708(19) 0.0350(11) Uani 1 1 d . . .
C5 C 0.7354(4) 0.0180(3) 0.0824(2) 0.0422(13) Uani 1 1 d . . .
H5 H 0.7381 -0.0257 0.0817 0.051 Uiso 1 1 calc R . .
C6 C 0.7955(4) 0.0520(3) 0.0587(2) 0.0453(14) Uani 1 1 d . . .
H6 H 0.8406 0.0317 0.0430 0.054 Uiso 1 1 calc R . .
C7 C 0.7905(4) 0.1157(3) 0.0577(2) 0.0468(14) Uani 1 1 d . . .
H7 H 0.8308 0.1386 0.0401 0.056 Uiso 1 1 calc R . .
C8 C 0.7269(3) 0.1462(3) 0.0822(2) 0.0407(13) Uani 1 1 d . . .
H8 H 0.7238 0.1899 0.0820 0.049 Uiso 1 1 calc R . .
C9 C 0.6669(3) 0.1110(3) 0.10747(19) 0.0350(11) Uani 1 1 d . . .
C10 C 0.6353(4) -0.0617(3) 0.1645(2) 0.0502(16) Uani 1 1 d . . .
H10A H 0.5914 -0.0877 0.1785 0.075 Uiso 1 1 calc R . .
H10B H 0.6756 -0.0497 0.1892 0.075 Uiso 1 1 calc R . .
H10C H 0.6647 -0.0847 0.1395 0.075 Uiso 1 1 calc R . .
C11 C 0.5086(3) 0.1760(2) 0.09839(19) 0.0307(10) Uani 1 1 d . . .
C12 C 0.5243(4) 0.2281(3) 0.0702(2) 0.0406(13) Uani 1 1 d . . .
H12 H 0.5751 0.2507 0.0742 0.049 Uiso 1 1 calc R . .
C13 C 0.4661(4) 0.2464(3) 0.0368(2) 0.0442(14) Uani 1 1 d . . .
H13 H 0.4763 0.2820 0.0180 0.053 Uiso 1 1 calc R A .
C14 C 0.3919(4) 0.2126(3) 0.0303(2) 0.0398(12) Uani 1 1 d . . .
H14 H 0.3522 0.2253 0.0070 0.048 Uiso 1 1 calc R . .
C15 C 0.3758(3) 0.1611(2) 0.0573(2) 0.0337(11) Uani 1 1 d . . .
H15 H 0.3254 0.1383 0.0527 0.040 Uiso 1 1 calc R A .
C16 C 0.4342(3) 0.1427(2) 0.09161(18) 0.0296(10) Uani 1 1 d . . .
C17 C 0.6292(4) 0.2126(3) 0.1702(2) 0.0466(15) Uani 1 1 d . . .
H17A H 0.6523 0.2400 0.1458 0.070 Uiso 1 1 calc R A .
H17B H 0.6745 0.1994 0.1916 0.070 Uiso 1 1 calc R . .
H17C H 0.5861 0.2346 0.1885 0.070 Uiso 1 1 calc R . .
C18 C 0.5166(3) -0.0204(2) 0.09263(18) 0.0306(10) Uani 1 1 d . . .
C19 C 0.5360(4) -0.0692(2) 0.0619(2) 0.0389(12) Uani 1 1 d . . .
H19 H 0.5878 -0.0906 0.0652 0.047 Uiso 1 1 calc R . .
C20 C 0.4793(4) -0.0860(2) 0.0267(2) 0.0401(13) Uani 1 1 d . . .
H20 H 0.4923 -0.1194 0.0061 0.048 Uiso 1 1 calc R A .
C21 C 0.4043(4) -0.0546(2) 0.0213(2) 0.0378(12) Uani 1 1 d . . .
H21 H 0.3660 -0.0664 -0.0029 0.045 Uiso 1 1 calc R . .
C22 C 0.3844(3) -0.0054(2) 0.0514(2) 0.0341(11) Uani 1 1 d . . .
H22 H 0.3335 0.0170 0.0473 0.041 Uiso 1 1 calc R A .
C23 C 0.4406(3) 0.0104(2) 0.08770(18) 0.0302(10) Uani 1 1 d . . .
C24 C 0.3103(3) 0.0733(5) 0.1453(2) 0.031(3) Uani 0.75 1 d PGD A 1
C25 C 0.2742(5) 0.0168(4) 0.1564(2) 0.039(3) Uani 0.75 1 d PG A 1
C26 C 0.1915(5) 0.0141(4) 0.1726(2) 0.057(5) Uani 0.75 1 d PG A 1
H26 H 0.1668 -0.0245 0.1802 0.068 Uiso 0.75 1 calc PR A 1
C27 C 0.1450(3) 0.0679(5) 0.1777(2) 0.043(4) Uani 0.75 1 d PG A 1
H27 H 0.0885 0.0661 0.1888 0.051 Uiso 0.75 1 calc PR A 1
C28 C 0.1811(4) 0.1244(4) 0.1667(2) 0.038(2) Uani 0.75 1 d PG A 1
H28 H 0.1493 0.1612 0.1702 0.046 Uiso 0.75 1 calc PR A 1
C29 C 0.2638(4) 0.1271(4) 0.1505(2) 0.037(2) Uani 0.75 1 d PG A 1
H29 H 0.2885 0.1658 0.1429 0.044 Uiso 0.75 1 calc PR A 1
C30 C 0.0773(5) 0.0857(4) -0.1524(2) 0.078(3) Uani 1 1 d G . .
H30 H 0.1135 0.0998 -0.1254 0.094 Uiso 1 1 calc R . .
C31 C 0.3886(7) 0.2472(5) -0.1597(3) 0.091(3) Uani 1 1 d . . .
H31 H 0.3471 0.2380 -0.1339 0.109 Uiso 1 1 calc R . .
C32 C 0.2185(9) 0.3346(5) 0.0883(5) 0.109(4) Uani 1 1 d . . .
H32 H 0.1708 0.3637 0.0942 0.131 Uiso 1 1 calc R . .
C33 C 0.0899(4) 0.1056(3) 0.0232(2) 0.0447(14) Uani 1 1 d . . .
H33 H 0.1306 0.1344 0.0076 0.054 Uiso 1 1 calc R . .
C34 C 0.313(2) 0.3112(14) 0.2401(11) 0.054(10) Uani 0.20 1 d P . .
H34 H 0.3405 0.3099 0.2080 0.064 Uiso 0.20 1 calc PR . .
C24A C 0.3112(9) 0.0654(16) 0.1463(9) 0.037(11) Uiso 0.25 1 d PGD A 2
C25A C 0.2659(14) 0.0108(12) 0.1505(9) 0.029(7) Uiso 0.25 1 d PG A 2
H25A H 0.2907 -0.0271 0.1411 0.034 Uiso 0.25 1 calc PR A 2
C26A C 0.1843(15) 0.0118(11) 0.1685(9) 0.024(7) Uiso 0.25 1 d PG A 2
H26A H 0.1534 -0.0255 0.1714 0.029 Uiso 0.25 1 calc PR A 2
C27A C 0.1480(11) 0.0672(14) 0.1823(9) 0.07(2) Uiso 0.25 1 d PG A 2
H27A H 0.0922 0.0679 0.1946 0.085 Uiso 0.25 1 calc PR A 2
C28A C 0.1933(16) 0.1218(11) 0.1780(10) 0.038(7) Uiso 0.25 1 d PG A 2
H28A H 0.1684 0.1597 0.1874 0.045 Uiso 0.25 1 calc PR A 2
C29A C 0.2748(15) 0.1208(13) 0.1600(9) 0.027(6) Uiso 0.25 1 d PG A 2

loop_
_atom_site_aniso_label
_atom_site_aniso_U_11
_atom_site_aniso_U_22
_atom_site_aniso_U_33
_atom_site_aniso_U_23
_atom_site_aniso_U_13
_atom_site_aniso_U_12
I1 0.0310(2) 0.0320(2) 0.0474(2) -0.00433(14) -0.00067(14) 0.00438(13)
Mn2 0.0334(4) 0.0408(5) 0.0299(4) -0.0047(3) 0.0047(3) 0.0040(3)
Cl1 0.113(2) 0.1040(19) 0.0851(17) 0.0025(14) -0.0290(15) -0.0409(16)
Cl2 0.102(2) 0.112(2) 0.143(3) -0.034(2) 0.0001(19) -0.0135(18)
Cl3 0.0925(18) 0.181(3) 0.0611(13) -0.0092(16) 0.0147(12) -0.0467(19)
Cl4 0.188(3) 0.0862(17) 0.0658(15) 0.0153(13) -0.0148(17) -0.0036(19)
Cl5 0.136(3) 0.0916(19) 0.100(2) 0.0052(15) 0.0435(19) -0.0040(17)
Cl6 0.132(3) 0.090(2) 0.310(7) 0.041(3) -0.088(4) -0.023(2)
Cl7 0.0644(12) 0.0822(14) 0.0849(15) -0.0126(11) -0.0006(10) -0.0083(11)
Cl8 0.447(12) 0.129(4) 0.158(5) 0.067(3) 0.002(6) -0.030(5)
Cl9 0.0728(15) 0.0644(14) 0.187(3) -0.0288(17) -0.0081(17) -0.0037(11)
Cl10 0.0588(10) 0.0701(12) 0.0599(10) 0.0026(9) -0.0058(8) 0.0277(9)
Cl11 0.0811(14) 0.0800(14) 0.0660(12) -0.0072(10) -0.0011(10) 0.0367(12)
Cl12 0.0604(10) 0.0543(10) 0.0668(11) 0.0056(8) -0.0173(8) -0.0017(8)
Cl13 0.156(8) 0.022(3) 0.080(5) 0.000 -0.032(5) 0.000
Cl14 0.081(9) 0.080(9) 0.25(2) 0.026(11) -0.059(12) -0.014(7)
Cl15 0.071(4) 0.019(2) 0.057(3) 0.000 0.013(3) 0.000
P1 0.0332(7) 0.0349(7) 0.0329(7) -0.0003(5) 0.0049(5) 0.0073(5)
P2 0.0270(6) 0.0350(7) 0.0372(7) -0.0118(6) 0.0027(5) -0.0022(5)
P3 0.0264(6) 0.0254(6) 0.0336(6) -0.0035(5) 0.0062(5) 0.0003(5)
F1 0.052(3) 0.030(2) 0.066(3) 0.004(2) 0.017(2) -0.004(2)
O1 0.057(3) 0.143(6) 0.057(3) -0.015(3) -0.018(3) 0.016(4)
O2 0.073(3) 0.058(3) 0.053(3) 0.017(2) 0.021(2) 0.007(3)
O3 0.068(3) 0.055(3) 0.059(3) -0.016(2) 0.026(2) 0.004(2)
C1 0.049(4) 0.077(5) 0.038(3) -0.008(3) 0.004(3) 0.007(3)
C2 0.048(3) 0.048(3) 0.034(3) -0.002(3) 0.008(2) 0.013(3)
C3 0.045(3) 0.044(3) 0.040(3) -0.010(3) 0.011(2) -0.004(3)
C4 0.029(3) 0.040(3) 0.036(3) -0.005(2) 0.001(2) 0.004(2)
C5 0.036(3) 0.046(3) 0.045(3) -0.007(3) 0.006(2) 0.012(2)
C6 0.032(3) 0.054(4) 0.051(4) -0.006(3) 0.009(3) 0.009(3)
C7 0.034(3) 0.058(4) 0.049(3) -0.005(3) 0.011(3) -0.005(3)
C8 0.032(3) 0.037(3) 0.053(3) -0.012(3) 0.007(2) -0.006(2)
C9 0.025(2) 0.045(3) 0.035(3) -0.006(2) 0.002(2) -0.001(2)
C10 0.055(4) 0.044(3) 0.051(4) 0.008(3) 0.006(3) 0.019(3)
C11 0.028(2) 0.027(2) 0.037(3) -0.007(2) 0.005(2) -0.0015(19)
C12 0.033(3) 0.033(3) 0.056(4) -0.001(2) 0.005(2) -0.009(2)
C13 0.045(3) 0.024(3) 0.063(4) 0.003(2) 0.004(3) -0.006(2)
C14 0.038(3) 0.036(3) 0.046(3) 0.000(2) -0.001(2) 0.005(2)
C15 0.028(3) 0.032(3) 0.041(3) -0.005(2) 0.002(2) -0.001(2)
C16 0.029(2) 0.024(2) 0.036(3) -0.004(2) 0.006(2) -0.0023(19)
C17 0.039(3) 0.048(3) 0.052(4) -0.023(3) 0.004(3) -0.010(3)
C18 0.035(3) 0.024(2) 0.033(3) 0.0027(19) 0.007(2) 0.001(2)
C19 0.039(3) 0.029(3) 0.049(3) -0.003(2) 0.012(2) 0.004(2)
C20 0.051(3) 0.026(3) 0.044(3) -0.008(2) 0.014(3) -0.002(2)
C21 0.042(3) 0.030(3) 0.041(3) -0.004(2) 0.005(2) -0.006(2)
C22 0.033(3) 0.028(2) 0.041(3) -0.001(2) 0.004(2) -0.003(2)
C23 0.035(3) 0.022(2) 0.033(3) -0.0004(19) 0.011(2) -0.0023(19)
C24 0.027(4) 0.029(4) 0.035(5) -0.003(3) 0.012(3) -0.007(3)
C25 0.042(5) 0.029(4) 0.044(5) -0.012(4) 0.012(4) -0.008(4)
C26 0.048(7) 0.068(8) 0.054(8) -0.008(5) 0.021(5) -0.028(5)
C27 0.025(4) 0.065(8) 0.039(5) -0.005(4) 0.014(3) -0.006(3)
C28 0.030(4) 0.044(5) 0.041(5) -0.005(4) 0.007(4) 0.005(3)
C29 0.029(4) 0.029(4) 0.052(6) 0.001(4) 0.007(4) 0.003(3)
C30 0.071(5) 0.114(7) 0.049(4) -0.024(4) 0.005(4) -0.050(5)
C31 0.102(7) 0.103(7) 0.067(5) 0.033(5) -0.004(5) -0.043(6)
C32 0.118(10) 0.086(8) 0.123(10) 0.016(7) 0.028(8) -0.026(6)
C33 0.040(3) 0.045(3) 0.049(3) 0.009(3) 0.001(3) 0.002(3)
C34 0.07(2) 0.045(16) 0.042(16) 0.035(13) -0.028(15) -0.046(16)

loop_
_atom_type_symbol
_atom_type_description
_atom_type_scat_dispersion_real
_atom_type_scat_dispersion_imag
_atom_type_scat_source
C C 0.0033 0.0016 'International Tables Vol C Tables 4.2.6.8 and 6.1.1.4'
H H 0.0000 0.0000 'International Tables Vol C Tables 4.2.6.8 and 6.1.1.4'
Cl Cl 0.1484 0.1585 'International Tables Vol C Tables 4.2.6.8 and 6.1.1.4'
O O 0.0106 0.0060 'International Tables Vol C Tables 4.2.6.8 and 6.1.1.4'
Mn Mn 0.3368 0.7283 'International Tables Vol C Tables 4.2.6.8 and 6.1.1.4'
I I -0.4742 1.8119 'International Tables Vol C Tables 4.2.6.8 and 6.1.1.4'
P P 0.1023 0.0942 'International Tables Vol C Tables 4.2.6.8 and 6.1.1.4'
F F 0.0171 0.0103 'International Tables Vol C Tables 4.2.6.8 and 6.1.1.4'

loop_
_geom_angle_atom_site_label_1
_geom_angle_atom_site_label_2
_geom_angle_atom_site_label_3
_geom_angle
_geom_angle_site_symmetry_1
_geom_angle_site_symmetry_3
C1 Mn2 C3 93.6(3) . .
C1 Mn2 C2 91.8(3) . .
C3 Mn2 C2 95.3(3) . .
C1 Mn2 P3 173.6(2) . .
C3 Mn2 P3 91.5(2) . .
C2 Mn2 P3 91.7(2) . .
C1 Mn2 P2 92.1(2) . .
C3 Mn2 P2 89.5(2) . .
C2 Mn2 P2 173.63(19) . .
P3 Mn2 P2 83.95(6) . .
C1 Mn2 P1 90.3(2) . .
C3 Mn2 P1 172.9(2) . .
C2 Mn2 P1 90.53(18) . .
P3 Mn2 P1 84.23(6) . .
P2 Mn2 P1 84.40(6) . .
C34 Cl13 C34 67.3(17) 4 .
C34 Cl15 C34 77(3) . 4
C10 P1 C18 106.2(3) . .
C10 P1 C4 106.6(3) . .
C18 P1 C4 104.5(2) . .
C10 P1 Mn2 119.4(2) . .
C18 P1 Mn2 109.60(17) . .
C4 P1 Mn2 109.51(18) . .
C17 P2 C9 105.6(3) . .
C17 P2 C11 105.8(3) . .
C9 P2 C11 105.0(2) . .
C17 P2 Mn2 120.1(2) . .
C9 P2 Mn2 109.5(2) . .
C11 P2 Mn2 109.86(17) . .
C23 P3 C16 103.9(2) . .
C23 P3 C24 108.1(3) . .
C16 P3 C24 104.6(3) . .
C23 P3 C24A 104.3(10) . .
C16 P3 C24A 109.7(10) . .
C24 P3 C24A 5.5(13) . .
C23 P3 Mn2 110.18(18) . .
C16 P3 Mn2 110.40(17) . .
C24 P3 Mn2 118.5(2) . .
C24A P3 Mn2 117.3(8) . .
O1 C1 Mn2 179.3(8) . .
O2 C2 Mn2 178.4(6) . .
O3 C3 Mn2 177.8(6) . .
C5 C4 C9 119.7(5) . .
C5 C4 P1 124.2(5) . .
C9 C4 P1 116.1(4) . .
C6 C5 C4 120.5(6) . .
C6 C5 H5 119.7 . .
C4 C5 H5 119.7 . .
C5 C6 C7 120.4(5) . .
C5 C6 H6 119.8 . .
C7 C6 H6 119.8 . .
C6 C7 C8 120.4(6) . .
C6 C7 H7 119.8 . .
C8 C7 H7 119.8 . .
C7 C8 C9 118.7(6) . .
C7 C8 H8 120.6 . .
C9 C8 H8 120.6 . .
C4 C9 C8 120.2(5) . .
C4 C9 P2 117.3(4) . .
C8 C9 P2 122.5(4) . .
P1 C10 H10A 109.5 . .
P1 C10 H10B 109.5 . .
H10A C10 H10B 109.5 . .
P1 C10 H10C 109.5 . .
H10A C10 H10C 109.5 . .
H10B C10 H10C 109.5 . .
C16 C11 C12 119.4(5) . .
C16 C11 P2 116.8(4) . .
C12 C11 P2 123.7(4) . .
C13 C12 C11 119.9(5) . .
C13 C12 H12 120.1 . .
C11 C12 H12 120.1 . .
C12 C13 C14 120.1(5) . .
C12 C13 H13 119.9 . .
C14 C13 H13 119.9 . .
C15 C14 C13 120.7(6) . .
C15 C14 H14 119.6 . .
C13 C14 H14 119.6 . .
C14 C15 C16 119.4(5) . .
C14 C15 H15 120.3 . .
C16 C15 H15 120.3 . .
C15 C16 C11 120.4(5) . .
C15 C16 P3 123.9(4) . .
C11 C16 P3 115.7(4) . .
P2 C17 H17A 109.5 . .
P2 C17 H17B 109.5 . .
H17A C17 H17B 109.5 . .
P2 C17 H17C 109.5 . .
H17A C17 H17C 109.5 . .
H17B C17 H17C 109.5 . .
C23 C18 C19 119.6(5) . .
C23 C18 P1 117.1(4) . .
C19 C18 P1 123.2(4) . .
C20 C19 C18 119.8(5) . .
C20 C19 H19 120.1 . .
C18 C19 H19 120.1 . .
C21 C20 C19 120.4(5) . .
C21 C20 H20 119.8 . .
C19 C20 H20 119.8 . .
C20 C21 C22 120.5(5) . .
C20 C21 H21 119.8 . .
C22 C21 H21 119.8 . .
C23 C22 C21 118.9(5) . .
C23 C22 H22 120.5 . .
C21 C22 H22 120.5 . .
C18 C23 C22 120.7(5) . .
C18 C23 P3 116.3(4) . .
C22 C23 P3 122.9(4) . .
C25 C24 C29 120.0 . .
C25 C24 P3 117.6(6) . .
C29 C24 P3 122.3(6) . .
F1 C25 C26 116.8(7) . .
F1 C25 C24 123.2(7) . .
C26 C25 C24 120.0 . .
C25 C26 C27 120.0 . .
C25 C26 H26 120.0 . .
C27 C26 H26 120.0 . .
C28 C27 C26 120.0 . .
C28 C27 H27 120.0 . .
C26 C27 H27 120.0 . .
C27 C28 C29 120.0 . .
C27 C28 H28 120.0 . .
C29 C28 H28 120.0 . .
C28 C29 C24 120.0 . .
C28 C29 H29 120.0 . .
C24 C29 H29 120.0 . .
Cl2 C30 Cl1 110.5(4) . .
Cl2 C30 Cl3 110.2(5) . .
Cl1 C30 Cl3 111.2(5) . .
Cl2 C30 H30 108.3 . .
Cl1 C30 H30 108.3 . .
Cl3 C30 H30 108.3 . .
Cl6 C31 Cl4 116.9(7) . .
Cl6 C31 Cl5 109.6(5) . .
Cl4 C31 Cl5 108.7(5) . .
Cl6 C31 H31 107.1 . .
Cl4 C31 H31 107.1 . .
Cl5 C31 H31 107.1 . .
Cl8 C32 Cl7 113.2(9) . .
Cl8 C32 Cl9 116.5(7) . .
Cl7 C32 Cl9 111.1(7) . .
Cl8 C32 H32 104.9 . .
Cl7 C32 H32 104.9 . .
Cl9 C32 H32 104.9 . .
Cl10 C33 Cl12 111.3(4) . .
Cl10 C33 Cl11 110.2(4) . .
Cl12 C33 Cl11 110.0(3) . .
Cl10 C33 H33 108.4 . .
Cl12 C33 H33 108.4 . .
Cl11 C33 H33 108.4 . .
Cl15 C34 Cl14 108.7(14) . .
Cl15 C34 Cl13 108(2) . .
Cl14 C34 Cl13 101.6(19) . .
Cl15 C34 H34 112.7 . .
Cl14 C34 H34 112.7 . .
Cl13 C34 H34 112.7 . .
C25A C24A C29A 120.0 . .
C25A C24A P3 127.2(19) . .
C29A C24A P3 112.6(19) . .
C26A C25A C24A 120.0 . .
C26A C25A H25A 120.0 . .
C24A C25A H25A 120.0 . .
C27A C26A C25A 120.0 . .
C27A C26A H26A 120.0 . .
C25A C26A H26A 120.0 . .
C26A C27A C28A 120.0 . .
C26A C27A H27A 120.0 . .
C28A C27A H27A 120.0 . .
C29A C28A C27A 120.0 . .
C29A C28A H28A 120.0 . .
C27A C28A H28A 120.0 . .
C28A C29A C24A 120.0 . .
C28A C29A F1A 112(2) . .
C24A C29A F1A 128(2) . .

loop_
_geom_bond_atom_site_label_1
_geom_bond_atom_site_label_2
_geom_bond_distance
_geom_bond_site_symmetry_2
Mn2 C1 1.814(7) .
Mn2 C3 1.824(6) .
Mn2 C2 1.838(7) .
Mn2 P3 2.2499(16) .
Mn2 P2 2.2565(17) .
Mn2 P1 2.2578(15) .
Cl1 C30 1.741(9) .
Cl2 C30 1.728(11) .
Cl3 C30 1.746(7) .
Cl4 C31 1.738(10) .
Cl5 C31 1.756(10) .
Cl6 C31 1.700(12) .
Cl7 C32 1.741(11) .
Cl8 C32 1.634(14) .
Cl9 C32 1.747(14) .
Cl10 C33 1.752(6) .
Cl11 C33 1.757(7) .
Cl12 C33 1.754(7) .
Cl13 C34 1.88(4) 4
Cl13 C34 1.88(4) .
Cl14 C34 1.71(3) .
Cl15 C34 1.68(2) .
Cl15 C34 1.68(2) 4
P1 C10 1.809(6) .
P1 C18 1.823(6) .
P1 C4 1.828(6) .
P2 C17 1.804(6) .
P2 C9 1.822(5) .
P2 C11 1.825(6) .
P3 C23 1.823(5) .
P3 C16 1.832(5) .
P3 C24 1.834(4) .
P3 C24A 1.838(14) .
F1 C25 1.357(8) .
F1A C29A 1.40(3) .
O1 C1 1.143(8) .
O2 C2 1.129(8) .
O3 C3 1.142(7) .
C4 C5 1.384(7) .
C4 C9 1.392(8) .
C5 C6 1.377(9) .
C5 H5 0.9500 .
C6 C7 1.384(10) .
C6 H6 0.9500 .
C7 C8 1.391(8) .
C7 H7 0.9500 .
C8 C9 1.413(8) .
C8 H8 0.9500 .
C10 H10A 0.9800 .
C10 H10B 0.9800 .
C10 H10C 0.9800 .
C11 C16 1.397(7) .
C11 C12 1.403(8) .
C12 C13 1.377(9) .
C12 H12 0.9500 .
C13 C14 1.400(8) .
C13 H13 0.9500 .
C14 C15 1.374(8) .
C14 H14 0.9500 .
C15 C16 1.396(8) .
C15 H15 0.9500 .
C17 H17A 0.9800 .
C17 H17B 0.9800 .
C17 H17C 0.9800 .
C18 C23 1.385(7) .
C18 C19 1.400(7) .
C19 C20 1.387(9) .
C19 H19 0.9500 .
C20 C21 1.380(8) .
C20 H20 0.9500 .
C21 C22 1.399(7) .
C21 H21 0.9500 .
C22 C23 1.397(8) .
C22 H22 0.9500 .
C24 C25 1.3900 .
C24 C29 1.3900 .
C25 C26 1.3900 .
C26 C27 1.3900 .
C26 H26 0.9500 .
C27 C28 1.3900 .
C27 H27 0.9500 .
C28 C29 1.3900 .
C28 H28 0.9500 .
C29 H29 0.9500 .
C30 H30 1.0000 .
C31 H31 1.0000 .
C32 H32 1.0000 .
C33 H33 1.0000 .
C34 H34 1.0000 .
C24A C25A 1.3900 .
C24A C29A 1.3900 .
C25A C26A 1.3900 .
C25A H25A 0.9500 .
C26A C27A 1.3900 .
C26A H26A 0.9500 .
C27A C28A 1.3900 .
C27A H27A 0.9500 .
C28A C29A 1.3900 .
C28A H28A 0.9500 .

loop_
_geom_torsion_atom_site_label_1
_geom_torsion_atom_site_label_2
_geom_torsion_atom_site_label_3
_geom_torsion_atom_site_label_4
_geom_torsion
_geom_torsion_site_symmetry_1
C1 Mn2 P1 C10 46.9(4) .
C3 Mn2 P1 C10 170.3(17) .
C2 Mn2 P1 C10 -44.8(4) .
P3 Mn2 P1 C10 -136.5(3) .
P2 Mn2 P1 C10 139.0(3) .
C1 Mn2 P1 C18 169.7(3) .
C3 Mn2 P1 C18 -66.9(17) .
C2 Mn2 P1 C18 77.9(3) .
P3 Mn2 P1 C18 -13.74(18) .
P2 Mn2 P1 C18 -98.21(18) .
C1 Mn2 P1 C4 -76.2(3) .
C3 Mn2 P1 C4 47.2(17) .
C2 Mn2 P1 C4 -168.0(3) .
P3 Mn2 P1 C4 100.34(19) .
P2 Mn2 P1 C4 15.87(19) .
C1 Mn2 P2 C17 -46.6(3) .
C3 Mn2 P2 C17 47.0(3) .
C2 Mn2 P2 C17 -174.1(18) .
P3 Mn2 P2 C17 138.5(3) .
P1 Mn2 P2 C17 -136.7(3) .
C1 Mn2 P2 C9 75.7(3) .
C3 Mn2 P2 C9 169.3(3) .
C2 Mn2 P2 C9 -51.7(18) .
P3 Mn2 P2 C9 -99.15(19) .
P1 Mn2 P2 C9 -14.38(19) .
C1 Mn2 P2 C11 -169.5(3) .
C3 Mn2 P2 C11 -75.9(3) .
C2 Mn2 P2 C11 63.1(18) .
P3 Mn2 P2 C11 15.66(17) .
P1 Mn2 P2 C11 100.43(18) .
C1 Mn2 P3 C23 46(2) .
C3 Mn2 P3 C23 -171.9(3) .
C2 Mn2 P3 C23 -76.5(2) .
P2 Mn2 P3 C23 98.76(17) .
P1 Mn2 P3 C23 13.81(17) .
C1 Mn2 P3 C16 -68(2) .
C3 Mn2 P3 C16 73.9(3) .
C2 Mn2 P3 C16 169.2(2) .
P2 Mn2 P3 C16 -15.45(17) .
P1 Mn2 P3 C16 -100.41(18) .
C1 Mn2 P3 C24 171(2) .
C3 Mn2 P3 C24 -46.6(4) .
C2 Mn2 P3 C24 48.7(4) .
P2 Mn2 P3 C24 -136.0(4) .
P1 Mn2 P3 C24 139.0(4) .
C1 Mn2 P3 C24A 165(3) .
C3 Mn2 P3 C24A -52.7(12) .
C2 Mn2 P3 C24A 42.6(12) .
P2 Mn2 P3 C24A -142.1(12) .
P1 Mn2 P3 C24A 133.0(12) .
C3 Mn2 C1 O1 85(78) .
C2 Mn2 C1 O1 -10(78) .
P3 Mn2 C1 O1 -133(76) .
P2 Mn2 C1 O1 175(100) .
P1 Mn2 C1 O1 -101(78) .
C1 Mn2 C2 O2 -19(22) .
C3 Mn2 C2 O2 -113(22) .
P3 Mn2 C2 O2 155(22) .
P2 Mn2 C2 O2 108(22) .
P1 Mn2 C2 O2 71(22) .
C1 Mn2 C3 O3 66(17) .
C2 Mn2 C3 O3 158(17) .
P3 Mn2 C3 O3 -110(17) .
P2 Mn2 C3 O3 -26(17) .
P1 Mn2 C3 O3 -57(18) .
C10 P1 C4 C5 36.0(6) .
C18 P1 C4 C5 -76.2(5) .
Mn2 P1 C4 C5 166.5(5) .
C10 P1 C4 C9 -145.6(5) .
C18 P1 C4 C9 102.2(4) .
Mn2 P1 C4 C9 -15.1(5) .
C9 C4 C5 C6 0.9(9) .
P1 C4 C5 C6 179.2(5) .
C4 C5 C6 C7 -2.7(10) .
C5 C6 C7 C8 2.7(10) .
C6 C7 C8 C9 -1.0(10) .
C5 C4 C9 C8 0.9(8) .
P1 C4 C9 C8 -177.6(4) .
C5 C4 C9 P2 -178.1(4) .
P1 C4 C9 P2 3.3(6) .
C7 C8 C9 C4 -0.8(9) .
C7 C8 C9 P2 178.1(5) .
C17 P2 C9 C4 140.5(5) .
C11 P2 C9 C4 -108.0(5) .
Mn2 P2 C9 C4 9.9(5) .
C17 P2 C9 C8 -38.5(6) .
C11 P2 C9 C8 73.0(5) .
Mn2 P2 C9 C8 -169.1(4) .
C17 P2 C11 C16 -144.3(4) .
C9 P2 C11 C16 104.3(4) .
Mn2 P2 C11 C16 -13.4(4) .
C17 P2 C11 C12 38.8(5) .
C9 P2 C11 C12 -72.6(5) .
Mn2 P2 C11 C12 169.8(4) .
C16 C11 C12 C13 1.0(8) .
P2 C11 C12 C13 177.8(5) .
C11 C12 C13 C14 -1.0(9) .
C12 C13 C14 C15 0.4(9) .
C13 C14 C15 C16 0.2(8) .
C14 C15 C16 C11 -0.3(8) .
C14 C15 C16 P3 -178.1(4) .
C12 C11 C16 C15 -0.3(8) .
P2 C11 C16 C15 -177.3(4) .
C12 C11 C16 P3 177.7(4) .
P2 C11 C16 P3 0.7(5) .
C23 P3 C16 C15 72.2(5) .
C24 P3 C16 C15 -41.2(5) .
C24A P3 C16 C15 -38.9(11) .
Mn2 P3 C16 C15 -169.7(4) .
C23 P3 C16 C11 -105.8(4) .
C24 P3 C16 C11 140.9(4) .
C24A P3 C16 C11 143.1(11) .
Mn2 P3 C16 C11 12.3(4) .
C10 P1 C18 C23 141.7(4) .
C4 P1 C18 C23 -105.9(4) .
Mn2 P1 C18 C23 11.4(4) .
C10 P1 C18 C19 -39.4(5) .
C4 P1 C18 C19 73.0(5) .
Mn2 P1 C18 C19 -169.7(4) .
C23 C18 C19 C20 0.3(8) .
P1 C18 C19 C20 -178.5(4) .
C18 C19 C20 C21 0.7(9) .
C19 C20 C21 C22 -0.1(9) .
C20 C21 C22 C23 -1.6(8) .
C19 C18 C23 C22 -2.1(8) .
P1 C18 C23 C22 176.8(4) .
C19 C18 C23 P3 -179.0(4) .
P1 C18 C23 P3 -0.1(5) .
C21 C22 C23 C18 2.7(8) .
C21 C22 C23 P3 179.4(4) .
C16 P3 C23 C18 106.9(4) .
C24 P3 C23 C18 -142.3(4) .
C24A P3 C23 C18 -138.2(10) .
Mn2 P3 C23 C18 -11.4(4) .
C16 P3 C23 C22 -69.9(5) .
C24 P3 C23 C22 40.9(5) .
C24A P3 C23 C22 45.0(10) .
Mn2 P3 C23 C22 171.8(4) .
C23 P3 C24 C25 44.1(2) .
C16 P3 C24 C25 154.44(19) .
C24A P3 C24 C25 -2(10) .
Mn2 P3 C24 C25 -82.1(2) .
C23 P3 C24 C29 -140.7(2) .
C16 P3 C24 C29 -30.4(3) .
C24A P3 C24 C29 173(10) .
Mn2 P3 C24 C29 93.1(2) .
C29 C24 C25 F1 -179.1(5) .
P3 C24 C25 F1 -3.8(3) .
C29 C24 C25 C26 0.0 .
P3 C24 C25 C26 175.3(3) .
F1 C25 C26 C27 179.1(5) .
C24 C25 C26 C27 0.0 .
C25 C26 C27 C28 0.0 .
C26 C27 C28 C29 0.0 .
C27 C28 C29 C24 0.0 .
C25 C24 C29 C28 0.0 .
P3 C24 C29 C28 -175.0(3) .
C34 Cl15 C34 Cl14 109(3) 4
C34 Cl15 C34 Cl13 0.000(1) 4
C34 Cl13 C34 Cl15 0.000(1) 4
C34 Cl13 C34 Cl14 -114(2) 4
C23 P3 C24A C25A 31.6(14) .
C16 P3 C24A C25A 142.4(12) .
C24 P3 C24A C25A 166(11) .
Mn2 P3 C24A C25A -90.6(14) .
C23 P3 C24A C29A -154.0(10) .
C16 P3 C24A C29A -43.2(12) .
C24 P3 C24A C29A -19(10) .
Mn2 P3 C24A C29A 83.8(12) .
C29A C24A C25A C26A 0.0 .
P3 C24A C25A C26A 174.0(19) .
C24A C25A C26A C27A 0.0 .
C25A C26A C27A C28A 0.0 .
C26A C27A C28A C29A 0.0 .
C27A C28A C29A C24A 0.0 .
C27A C28A C29A F1A 179.2(19) .
C25A C24A C29A C28A 0.0 .
P3 C24A C29A C28A -174.9(16) .
C25A C24A C29A F1A -179(2) .
P3 C24A C29A F1A 6(2) .
